data_2005984
loop_
_publ_author_name
'Anulewicz, R.'

_publ_contact_author
; Romana Anulewicz
  Department of Chemistry
  University of Warsaw
  ul.Pasteura 1
  02-093 Warsaw
  Poland
;
_publ_section_title
;
 1,3-Bis(<i>p</i>-fluorophenyl)triazene
;
_journal_issue 3
_journal_name_full 'Acta Crystallographica Section C'
_journal_page_first 345
_journal_page_last 346
_journal_paper_doi 10.1107/S0108270196013881
_journal_volume 53
_journal_year 1997
_chemical_formula_sum 'C12 H9 F2 N3'
_chemical_formula_weight 233.22
_chemical_name_systematic 1,3-bis(p-fluorophenyl)-triazene
_space_group_IT_number 19
_symmetry_cell_setting orthorhombic
_symmetry_space_group_name_Hall 'P 2ac 2ab'
_symmetry_space_group_name_H-M 'P 21 21 21'
_audit_creation_method SHELXL
_cell_angle_alpha 90.00
_cell_angle_beta 90.00
_cell_angle_gamma 90.00
_cell_formula_units_Z 4
_cell_length_a 4.6830(10)
_cell_length_b 10.482(2)
_cell_length_c 22.529(5)
_cell_measurement_reflns_used 25
_cell_measurement_temperature 293(2)
_cell_measurement_theta_max 24
_cell_measurement_theta_min 13
_cell_volume 1105.9(4)
_computing_cell_refinement 'KM-4 KUMA Software (KUMA, 1991)'
_computing_data_collection 'KM-4 KUMA Software (KUMA, 1991)'
_computing_data_reduction 'KM-4 KUMA Software (KUMA, 1991)'
_computing_molecular_graphics 'SHELXTL/PC (Sheldrick, 1990b)'
_computing_publication_material 'Shelxl93 (Sheldrick, 1993)'
_computing_structure_refinement 'SHELXL-93 (Sheldrick, 1993)'
_computing_structure_solution 'SHELXS-86 (Sheldrick, 1990a)'
_diffrn_ambient_temperature 293(2)
_diffrn_measurement_device 'KM-4 KUMA diffractometer'
_diffrn_measurement_method \w/\q
_diffrn_radiation_monochromator graphite
_diffrn_radiation_source 'fine-focus sealed tube'
_diffrn_radiation_type CuK\a
_diffrn_radiation_wavelength 1.54178
_diffrn_reflns_av_R_equivalents 0.0000
_diffrn_reflns_av_sigmaI/netI 0.0221
_diffrn_reflns_limit_h_max 5
_diffrn_reflns_limit_h_min 0
_diffrn_reflns_limit_k_max 12
_diffrn_reflns_limit_k_min 0
_diffrn_reflns_limit_l_max 23
_diffrn_reflns_limit_l_min 0
_diffrn_reflns_number 1089
_diffrn_reflns_theta_max 65.04
_diffrn_reflns_theta_min 3.92
_diffrn_standards_decay_% 1.5
_diffrn_standards_interval_count 100
_diffrn_standards_number 3
_exptl_absorpt_coefficient_mu 0.940
_exptl_absorpt_correction_type none
_exptl_crystal_colour colourless
_exptl_crystal_density_diffrn 1.401
_exptl_crystal_density_meas ?
_exptl_crystal_description prism
_exptl_crystal_F_000 480
_exptl_crystal_size_max 0.3
_exptl_crystal_size_mid 0.2
_exptl_crystal_size_min 0.1
_refine_diff_density_max 0.216
_refine_diff_density_min -0.190
_refine_ls_abs_structure_details 'Flack (1983)'
_refine_ls_abs_structure_Flack 0.2(5)
_refine_ls_extinction_method none
_refine_ls_goodness_of_fit_all 1.013
_refine_ls_goodness_of_fit_obs 1.100
_refine_ls_matrix_type full
_refine_ls_number_parameters 166
_refine_ls_number_reflns 1086
_refine_ls_number_restraints 0
_refine_ls_restrained_S_all 1.072
_refine_ls_restrained_S_obs 1.100
_refine_ls_R_factor_all 0.0667
_refine_ls_R_factor_obs 0.0466
_refine_ls_shift/esd_max -0.001
_refine_ls_shift/esd_mean 0.000
_refine_ls_structure_factor_coef Fsqd
_refine_ls_weighting_details 'w = 1/[\s^2^(Fo^2^)+(0.0899P)^2^+0.0933P] where P=(Fo^2^+2Fc^2^)/3'
_refine_ls_weighting_scheme calc
_refine_ls_wR_factor_all 0.1376
_refine_ls_wR_factor_obs 0.1207
_reflns_number_observed 834
_reflns_number_total 1089
_reflns_observed_criterion >2sigma(I)
_cod_data_source_file cf1138.cif
_cod_data_source_block global
_cod_depositor_comments
;
The following automatic conversions were performed:

'_geom_bond_publ_flag' value 'YES' changed to 'yes' according to
/home/saulius/struct/CIF-dictionaries/cif_core.dic dictionary named
'cif_core.dic' version 2.4.1 from 2010-06-29 (4
times).

'_geom_angle_publ_flag' value 'YES' changed to 'yes'
according to /home/saulius/struct/CIF-dictionaries/cif_core.dic
dictionary named 'cif_core.dic' version 2.4.1 from 2010-06-29 (7
times).

Automatic conversion script
Id: cif_fix_values 1715 2011-07-08 13:25:40Z adriana 

The following automatic conversions were performed:

'_exptl_crystal_density_meas' value 'not measured' was changed to '?'
- the value is perceived as not measured.

Automatic conversion script
Id: cif_fix_values 3008 2015-01-20 13:52:24Z robertas 

The following automatic conversions were performed:

'_refine_ls_weighting_scheme' value 'calc w =
1/[\s^2^(Fo^2^)+(0.0899P)^2^+0.0933P] where P=(Fo^2^+2Fc^2^)/3' was
changed to 'calc'. New tag '_refine_ls_weighting_details' was
created. The value of the new tag was set to 'w =
1/[\s^2^(Fo^2^)+(0.0899P)^2^+0.0933P] where P=(Fo^2^+2Fc^2^)/3'.

Automatic conversion script
Id: cif_fix_values 3143 2015-03-26 13:38:13Z robertas 
;
_cod_database_code 2005984

loop_
_symmetry_equiv_pos_as_xyz
'x, y, z'
'-x+1/2, -y, z+1/2'
'-x, y+1/2, -z+1/2'
'x+1/2, -y+1/2, -z'

loop_
_atom_site_aniso_label
_atom_site_aniso_U_11
_atom_site_aniso_U_12
_atom_site_aniso_U_13
_atom_site_aniso_U_22
_atom_site_aniso_U_23
_atom_site_aniso_U_33
N1 0.048(2) -0.0020(13) -0.0012(13) 0.0583(14) -0.0034(11) 0.0681(15)
N2 0.0399(15) 0.0030(13) -0.0008(12) 0.0672(15) 0.0043(12) 0.0660(14)
N3 0.049(2) -0.0027(15) -0.0013(13) 0.0644(14) -0.0040(13) 0.065(2)
C1 0.040(2) 0.002(2) -0.0042(14) 0.072(2) 0.0045(14) 0.059(2)
C2 0.055(2) -0.009(2) 0.002(2) 0.073(2) 0.000(2) 0.077(2)
C3 0.066(3) -0.015(2) 0.000(2) 0.084(2) 0.014(2) 0.096(3)
C4 0.058(2) -0.006(2) 0.008(2) 0.112(3) 0.028(2) 0.075(2)
C5 0.068(2) 0.012(3) 0.004(2) 0.121(3) 0.004(2) 0.059(2)
C6 0.060(2) -0.001(2) -0.001(2) 0.085(2) 0.000(2) 0.064(2)
C7 0.038(2) 0.0026(14) -0.0139(15) 0.057(2) -0.0007(14) 0.075(2)
C8 0.049(2) 0.006(2) -0.003(2) 0.070(2) 0.004(2) 0.076(2)
C9 0.050(2) -0.004(2) -0.003(2) 0.072(2) 0.006(2) 0.097(3)
C10 0.052(2) -0.007(2) -0.018(2) 0.058(2) 0.000(2) 0.119(3)
C11 0.074(3) -0.004(2) -0.011(2) 0.076(2) -0.019(2) 0.089(2)
C12 0.057(2) -0.006(2) -0.006(2) 0.075(2) -0.001(2) 0.076(2)
F2 0.080(2) -0.0267(15) -0.018(2) 0.0783(14) -0.0135(15) 0.181(3)
F1 0.096(2) -0.019(2) 0.033(2) 0.170(3) 0.042(2) 0.108(2)

loop_
_atom_site_label
_atom_site_occupancy
_atom_site_fract_x
_atom_site_fract_y
_atom_site_fract_z
_atom_site_U_iso_or_equiv
_atom_site_thermal_displace_type
_atom_site_calc_flag
_atom_site_refinement_flags
_atom_site_type_symbol
N1 1 0.2153(6) 0.2306(2) 0.57531(11) 0.0581(7) Uani d . N
H1 1 0.5383(109) 0.3234(35) 0.5179(20) 0.119(16) Uiso d . H
N2 1 0.3578(6) 0.3261(3) 0.59356(11) 0.0577(7) Uani d . N
N3 1 0.5406(7) 0.3704(3) 0.55306(13) 0.0594(7) Uani d . N
C1 1 0.0253(7) 0.1832(3) 0.61993(13) 0.0571(8) Uani d . C
C2 1 -0.1065(8) 0.0679(3) 0.6074(2) 0.0685(9) Uani d . C
H2 1 -0.0662(8) 0.0261(3) 0.5720(2) 0.088(13) Uiso calc R H
C3 1 -0.2967(10) 0.0144(4) 0.6470(2) 0.0816(11) Uani d . C
H3 1 -0.3856(10) -0.0628(4) 0.6385(2) 0.145(21) Uiso calc R H
C4 1 -0.3511(9) 0.0763(4) 0.6982(2) 0.0818(12) Uani d . C
C5 1 -0.2292(10) 0.1916(4) 0.7121(2) 0.0823(11) Uani d . C
H5 1 -0.2750(10) 0.2330(4) 0.7474(2) 0.108(15) Uiso calc R H
C6 1 -0.0373(8) 0.2448(4) 0.67276(14) 0.0695(9) Uani d . C
H6 1 0.0502(8) 0.3221(4) 0.68172(14) 0.067(10) Uiso calc R H
C7 1 0.7086(7) 0.4768(3) 0.56691(14) 0.0565(8) Uani d . C
C8 1 0.8940(7) 0.5228(3) 0.5245(2) 0.0651(9) Uani d . C
H8 1 0.9045(7) 0.4829(3) 0.4877(2) 0.098(14) Uiso calc R H
C9 1 1.0633(9) 0.6267(3) 0.5361(2) 0.0731(9) Uani d . C
H9 1 1.1868(9) 0.6585(3) 0.5073(2) 0.119(17) Uiso calc R H
C10 1 1.0465(9) 0.6818(3) 0.5901(2) 0.0767(11) Uani d . C
C11 1 0.8662(11) 0.6394(4) 0.6339(2) 0.0796(11) Uani d . C
H11 1 0.8609(11) 0.6799(4) 0.6706(2) 0.107(15) Uiso calc R H
C12 1 0.6919(9) 0.5352(3) 0.6226(2) 0.0694(10) Uani d . C
H12 1 0.5669(9) 0.5048(3) 0.6514(2) 0.126(19) Uiso calc R H
F2 1 1.2153(6) 0.7847(2) 0.60229(14) 0.1132(10) Uani d . F
F1 1 -0.5426(7) 0.0243(3) 0.73732(12) 0.1246(12) Uani d . F

loop_
_atom_type_symbol
_atom_type_description
_atom_type_scat_dispersion_real
_atom_type_scat_dispersion_imag
_atom_type_scat_source
C C 0.0181 0.0091 'International Tables Vol C Tables 4.2.6.8 and 6.1.1.4'
H H 0.0000 0.0000 'International Tables Vol C Tables 4.2.6.8 and 6.1.1.4'
N N 0.0311 0.0180 'International Tables Vol C Tables 4.2.6.8 and 6.1.1.4'
F F 0.0727 0.0534 'International Tables Vol C Tables 4.2.6.8 and 6.1.1.4'

loop_
_geom_angle_atom_site_label_1
_geom_angle_atom_site_label_2
_geom_angle_atom_site_label_3
_geom_angle
_geom_angle_publ_flag
N2 N1 C1 111.9(3) yes
N1 N2 N3 112.9(2) yes
N2 N3 C7 119.0(3) yes
N2 N3 H1 113.(3) ?
C7 N3 H1 128.(3) ?
C6 C1 C2 119.1(3) ?
C6 C1 N1 125.0(3) yes
C2 C1 N1 115.9(3) yes
C3 C2 C1 120.7(4) ?
C3 C2 H2 119.6(2) ?
C1 C2 H2 119.6(2) ?
C4 C3 C2 118.6(4) ?
C4 C3 H3 120.7(2) ?
C2 C3 H3 120.7(2) ?
C3 C4 F1 118.9(4) ?
C3 C4 C5 122.7(4) ?
F1 C4 C5 118.4(4) ?
C4 C5 C6 118.6(4) ?
C4 C5 H5 120.7(2) ?
C6 C5 H5 120.7(2) ?
C5 C6 C1 120.1(4) ?
C5 C6 H6 120.0(2) ?
C1 C6 H6 120.0(2) ?
C8 C7 C12 120.3(3) ?
C8 C7 N3 118.6(3) yes
C12 C7 N3 121.1(3) yes
C9 C8 C7 120.7(3) ?
C9 C8 H8 119.7(2) ?
C7 C8 H8 119.7(2) ?
C10 C9 C8 118.5(4) ?
C10 C9 H9 120.8(2) ?
C8 C9 H9 120.8(2) ?
C9 C10 F2 119.0(4) ?
C9 C10 C11 123.1(4) ?
F2 C10 C11 117.9(4) ?
C10 C11 C12 119.0(4) ?
C10 C11 H11 120.5(2) ?
C12 C11 H11 120.5(2) ?
C11 C12 C7 118.4(4) ?
C11 C12 H12 120.8(3) ?
C7 C12 H12 120.8(2) ?

loop_
_geom_bond_atom_site_label_1
_geom_bond_atom_site_label_2
_geom_bond_site_symmetry_2
_geom_bond_distance
_geom_bond_publ_flag
N1 N2 . 1.272(3) yes
N1 C1 . 1.431(4) yes
N2 N3 . 1.334(4) yes
N3 C7 . 1.401(4) yes
N3 H1 . 0.933 ?
C1 C6 . 1.385(5) ?
C1 C2 . 1.386(5) ?
C2 C3 . 1.378(5) ?
C2 H2 . 0.93 ?
C3 C4 . 1.348(6) ?
C3 H3 . 0.93 ?
C4 F1 . 1.371(5) ?
C4 C5 . 1.373(6) ?
C5 C6 . 1.381(5) ?
C5 H5 . 0.93 ?
C6 H6 . 0.93 ?
C7 C8 . 1.378(4) ?
C7 C12 . 1.399(5) ?
C8 C9 . 1.372(4) ?
C8 H8 . 0.93 ?
C9 C10 . 1.350(6) ?
C9 H9 . 0.93 ?
C10 F2 . 1.365(4) ?
C10 C11 . 1.373(6) ?
C11 C12 . 1.387(5) ?
C11 H11 . 0.93 ?
C12 H12 . 0.93 ?

loop_
_geom_torsion_atom_site_label_1
_geom_torsion_atom_site_label_2
_geom_torsion_atom_site_label_3
_geom_torsion_atom_site_label_4
_geom_torsion
C1 N1 N2 N3 178.8(3)
N1 N2 N3 C7 179.0(3)
N2 N1 C1 C6 10.7(4)
N2 N1 C1 C2 -170.5(3)
C6 C1 C2 C3 -0.2(5)
N1 C1 C2 C3 -179.1(3)
C1 C2 C3 C4 -0.3(6)
C2 C3 C4 F1 179.2(4)
C2 C3 C4 C5 1.3(7)
C3 C4 C5 C6 -1.7(6)
F1 C4 C5 C6 -179.7(3)
C4 C5 C6 C1 1.1(6)
C2 C1 C6 C5 -0.2(5)
N1 C1 C6 C5 178.6(3)
N2 N3 C7 C8 -179.2(3)
N2 N3 C7 C12 1.4(4)
C12 C7 C8 C9 -0.5(5)
N3 C7 C8 C9 -179.9(3)
C7 C8 C9 C10 0.8(5)
C8 C9 C10 F2 179.5(3)
C8 C9 C10 C11 -0.6(6)
C9 C10 C11 C12 0.0(6)
F2 C10 C11 C12 179.9(3)
C10 C11 C12 C7 0.4(6)
C8 C7 C12 C11 -0.1(5)
N3 C7 C12 C11 179.3(3)

loop_
_cod_related_entry_id
_cod_related_entry_database
_cod_related_entry_code
1 ChemSpider 10586455
